data_7217003
loop_
_publ_author_name
'Reddy, Alla Siva'
'Reddy, M. Nagarjuna'
'Swamy, K. C. Kumara'

_publ_section_title
;
 A simple copper-catalysed tandem cyclisation of ynamides leading to
 triazolo-1,2,4-benzothiadiazine-1,1-dioxides in PEG-400 medium
;
_journal_issue 54
_journal_name_full 'RSC Advances'
_journal_page_first 28359
_journal_paper_doi 10.1039/c4ra03503h
_journal_volume 4
_journal_year 2014
_chemical_formula_sum 'C16 H14 N4 O2 S'
_chemical_formula_weight 326.37
_chemical_name_systematic
; 
 ? 
;
_space_group_IT_number 2
_symmetry_cell_setting triclinic
_symmetry_space_group_name_Hall '-P 1'
_symmetry_space_group_name_H-M 'P -1'
_atom_sites_solution_hydrogens geom
_atom_sites_solution_primary direct
_atom_sites_solution_secondary difmap
_audit_creation_method SHELXL-97
_cell_angle_alpha 97.012(10)
_cell_angle_beta 102.997(10)
_cell_angle_gamma 98.628(8)
_cell_formula_units_Z 2
_cell_length_a 7.1492(7)
_cell_length_b 7.7691(8)
_cell_length_c 14.105(2)
_cell_measurement_reflns_used 2464
_cell_measurement_temperature 298(2)
_cell_measurement_theta_max 28.9360
_cell_measurement_theta_min 3.2950
_cell_volume 744.79(16)
_computing_cell_refinement 'CrysAlisPro, Oxford Diffraction Ltd.'
_computing_data_collection 'CrysAlisPro, Oxford Diffraction Ltd.'
_computing_data_reduction 'CrysAlisPro, Oxford Diffraction Ltd.'
_computing_structure_refinement 'SHELXL-97 (Sheldrick, 1997)'
_computing_structure_solution 'SHELXS-97 (Sheldrick, 1990)'
_diffrn_ambient_temperature 298(2)
_diffrn_measured_fraction_theta_full 0.997
_diffrn_measured_fraction_theta_max 0.997
_diffrn_radiation_monochromator graphite
_diffrn_radiation_source 'fine-focus sealed tube'
_diffrn_radiation_type MoK\a
_diffrn_radiation_wavelength 0.71073
_diffrn_reflns_av_R_equivalents 0.0191
_diffrn_reflns_av_sigmaI/netI 0.0277
_diffrn_reflns_limit_h_max 7
_diffrn_reflns_limit_h_min -8
_diffrn_reflns_limit_k_max 9
_diffrn_reflns_limit_k_min -9
_diffrn_reflns_limit_l_max 17
_diffrn_reflns_limit_l_min -16
_diffrn_reflns_number 5120
_diffrn_reflns_theta_full 26.37
_diffrn_reflns_theta_max 26.37
_diffrn_reflns_theta_min 2.69
_exptl_absorpt_coefficient_mu 0.233
_exptl_absorpt_correction_T_max 1.00000
_exptl_absorpt_correction_T_min 0.85398
_exptl_absorpt_correction_type multi-scan
_exptl_absorpt_process_details 'CrysAlisPro, Oxford Diffraction Ltd.'
_exptl_crystal_density_diffrn 1.455
_exptl_crystal_density_method 'not measured'
_exptl_crystal_description needles
_exptl_crystal_F_000 340
_exptl_crystal_size_max 0.20
_exptl_crystal_size_mid 0.12
_exptl_crystal_size_min 0.09
_refine_diff_density_max 0.179
_refine_diff_density_min -0.505
_refine_diff_density_rms 0.061
_refine_ls_extinction_method none
_refine_ls_goodness_of_fit_ref 1.050
_refine_ls_hydrogen_treatment constr
_refine_ls_matrix_type full
_refine_ls_number_parameters 210
_refine_ls_number_reflns 3024
_refine_ls_number_restraints 0
_refine_ls_restrained_S_all 1.050
_refine_ls_R_factor_all 0.0493
_refine_ls_R_factor_gt 0.0405
_refine_ls_shift/su_max 0.000
_refine_ls_shift/su_mean 0.000
_refine_ls_structure_factor_coef Fsqd
_refine_ls_weighting_details 'calc w=1/[\s^2^(Fo^2^)+(0.0635P)^2^+0.1516P] where P=(Fo^2^+2Fc^2^)/3'
_refine_ls_weighting_scheme calc
_refine_ls_wR_factor_gt 0.1092
_refine_ls_wR_factor_ref 0.1171
_reflns_number_gt 2531
_reflns_number_total 3024
_reflns_threshold_expression >2sigma(I)
_cod_data_source_file c4ra03503h2.cif
_cod_data_source_block kck4
_cod_original_cell_volume 744.79(15)
_cod_original_sg_symbol_H-M P-1
_cod_database_code 7217003

loop_
_symmetry_equiv_pos_as_xyz
'x, y, z'
'-x, -y, -z'

loop_
_atom_site_label
_atom_site_type_symbol
_atom_site_fract_x
_atom_site_fract_y
_atom_site_fract_z
_atom_site_U_iso_or_equiv
_atom_site_adp_type
_atom_site_occupancy
_atom_site_symmetry_multiplicity
_atom_site_calc_flag
_atom_site_refinement_flags
S1 S 0.06288(7) 0.16665(5) 0.19946(3) 0.03976(16) Uani 1 1 d .
N1 N 0.2467(2) 0.51417(17) 0.30957(10) 0.0335(3) Uani 1 1 d .
N2 N 0.2717(2) 0.66852(18) 0.37088(11) 0.0374(3) Uani 1 1 d .
N3 N 0.2718(2) 0.62955(18) 0.45800(11) 0.0371(3) Uani 1 1 d .
O1 O 0.0843(2) 0.00271(16) 0.14984(10) 0.0548(4) Uani 1 1 d .
C7 C 0.2287(2) 0.3755(2) 0.35996(12) 0.0329(4) Uani 1 1 d .
O2 O -0.1249(2) 0.19328(18) 0.20867(10) 0.0501(4) Uani 1 1 d .
C8 C 0.2433(2) 0.4495(2) 0.45484(12) 0.0332(4) Uani 1 1 d .
C2 C 0.1678(3) 0.3230(3) 0.04928(14) 0.0440(4) Uani 1 1 d .
H9 H 0.1213 0.2142 0.0086 0.053 Uiso 1 1 calc R
C5 C 0.3127(3) 0.6475(2) 0.17015(13) 0.0371(4) Uani 1 1 d .
H10 H 0.3617 0.7558 0.2111 0.044 Uiso 1 1 calc R
C9 C 0.2305(2) 0.3715(2) 0.54357(13) 0.0356(4) Uani 1 1 d .
C6 C 0.2406(3) 0.5034(2) 0.20833(12) 0.0335(4) Uani 1 1 d .
C4 C 0.3122(3) 0.6316(3) 0.07145(14) 0.0410(4) Uani 1 1 d .
C14 C 0.2335(3) 0.4805(3) 0.62978(14) 0.0429(4) Uani 1 1 d .
H14 H 0.2445 0.6015 0.6310 0.051 Uiso 1 1 calc R
C1 C 0.1649(3) 0.3411(2) 0.14769(13) 0.0366(4) Uani 1 1 d .
C11 C 0.1965(3) 0.1217(3) 0.62798(16) 0.0523(5) Uani 1 1 d .
H17 H 0.1826 0.0006 0.6273 0.063 Uiso 1 1 calc R
C3 C 0.2404(3) 0.4679(3) 0.01214(14) 0.0473(5) Uani 1 1 d .
H18 H 0.2413 0.4558 -0.0542 0.057 Uiso 1 1 calc R
C15 C 0.3892(3) 0.7910(3) 0.03092(16) 0.0551(6) Uani 1 1 d .
H19A H 0.3016 0.8734 0.0304 0.083 Uiso 1 1 calc R
H19B H 0.3992 0.7552 -0.0351 0.083 Uiso 1 1 calc R
H19C H 0.5158 0.8458 0.0717 0.083 Uiso 1 1 calc R
C10 C 0.2117(3) 0.1903(2) 0.54338(15) 0.0455(5) Uani 1 1 d .
H20 H 0.2094 0.1153 0.4863 0.055 Uiso 1 1 calc R
C13 C 0.2202(3) 0.4101(3) 0.71362(16) 0.0530(5) Uani 1 1 d .
H21 H 0.2238 0.4843 0.7712 0.064 Uiso 1 1 calc R
C12 C 0.2018(3) 0.2316(3) 0.71297(16) 0.0551(6) Uani 1 1 d .
H22 H 0.1930 0.1852 0.7699 0.066 Uiso 1 1 calc R
N4 N 0.2066(2) 0.20114(18) 0.31176(11) 0.0369(4) Uani 1 1 d .
C16 C 0.3819(3) 0.1174(3) 0.32835(16) 0.0526(5) Uani 1 1 d .
H1A H 0.3424 -0.0078 0.3230 0.079 Uiso 1 1 calc R
H1B H 0.4638 0.1641 0.3930 0.079 Uiso 1 1 calc R
H1C H 0.4529 0.1416 0.2798 0.079 Uiso 1 1 calc R

loop_
_atom_site_aniso_label
_atom_site_aniso_U_11
_atom_site_aniso_U_22
_atom_site_aniso_U_33
_atom_site_aniso_U_23
_atom_site_aniso_U_13
_atom_site_aniso_U_12
S1 0.0492(3) 0.0305(2) 0.0328(3) -0.00078(18) 0.0055(2) -0.00198(19)
N1 0.0431(8) 0.0252(7) 0.0295(7) 0.0022(5) 0.0073(6) 0.0029(6)
N2 0.0480(9) 0.0277(7) 0.0329(8) 0.0003(6) 0.0075(7) 0.0035(6)
N3 0.0455(9) 0.0314(7) 0.0320(8) 0.0018(6) 0.0082(6) 0.0038(6)
O1 0.0811(11) 0.0325(7) 0.0428(8) -0.0053(6) 0.0112(7) 0.0008(7)
C7 0.0376(9) 0.0271(8) 0.0323(9) 0.0050(7) 0.0062(7) 0.0041(7)
O2 0.0436(8) 0.0530(8) 0.0474(8) 0.0075(6) 0.0062(6) -0.0034(6)
C8 0.0345(9) 0.0310(8) 0.0311(9) 0.0018(7) 0.0055(7) 0.0031(7)
C2 0.0510(11) 0.0442(10) 0.0329(10) -0.0025(8) 0.0078(8) 0.0075(9)
C5 0.0409(10) 0.0329(9) 0.0369(10) 0.0062(7) 0.0087(8) 0.0063(7)
C9 0.0316(9) 0.0400(9) 0.0318(9) 0.0065(7) 0.0045(7) 0.0011(7)
C6 0.0372(9) 0.0327(8) 0.0299(9) 0.0047(7) 0.0068(7) 0.0070(7)
C4 0.0395(10) 0.0487(11) 0.0401(10) 0.0161(8) 0.0128(8) 0.0130(8)
C14 0.0465(11) 0.0454(10) 0.0355(10) 0.0045(8) 0.0114(8) 0.0046(8)
C1 0.0418(10) 0.0332(9) 0.0325(9) 0.0025(7) 0.0070(8) 0.0051(7)
C11 0.0523(12) 0.0490(11) 0.0537(13) 0.0223(10) 0.0078(10) 0.0004(9)
C3 0.0538(12) 0.0591(12) 0.0315(10) 0.0088(9) 0.0135(9) 0.0127(10)
C15 0.0616(14) 0.0581(13) 0.0542(13) 0.0244(11) 0.0227(11) 0.0120(10)
C10 0.0515(12) 0.0412(10) 0.0404(11) 0.0071(8) 0.0084(9) 0.0024(8)
C13 0.0567(13) 0.0666(14) 0.0363(11) 0.0091(10) 0.0149(9) 0.0073(10)
C12 0.0510(12) 0.0725(15) 0.0414(12) 0.0242(11) 0.0094(9) 0.0011(10)
N4 0.0476(9) 0.0265(7) 0.0325(8) 0.0010(6) 0.0054(7) 0.0045(6)
C16 0.0612(13) 0.0372(10) 0.0541(13) -0.0013(9) 0.0039(10) 0.0154(9)

loop_
_atom_type_symbol
_atom_type_description
_atom_type_scat_dispersion_real
_atom_type_scat_dispersion_imag
_atom_type_scat_source
C C 0.0033 0.0016 'International Tables Vol C Tables 4.2.6.8 and 6.1.1.4'
H H 0.0000 0.0000 'International Tables Vol C Tables 4.2.6.8 and 6.1.1.4'
N N 0.0061 0.0033 'International Tables Vol C Tables 4.2.6.8 and 6.1.1.4'
O O 0.0106 0.0060 'International Tables Vol C Tables 4.2.6.8 and 6.1.1.4'
S S 0.1246 0.1234 'International Tables Vol C Tables 4.2.6.8 and 6.1.1.4'

loop_
_geom_angle_atom_site_label_1
_geom_angle_atom_site_label_2
_geom_angle_atom_site_label_3
_geom_angle
O2 S1 O1 119.63(9)
O2 S1 N4 107.18(8)
O1 S1 N4 108.03(8)
O2 S1 C1 108.42(8)
O1 S1 C1 109.95(9)
N4 S1 C1 102.19(8)
N2 N1 C7 110.32(13)
N2 N1 C6 123.34(13)
C7 N1 C6 126.34(14)
N3 N2 N1 106.85(13)
N2 N3 C8 110.39(14)
C8 C7 N1 105.33(14)
C8 C7 N4 134.10(15)
N1 C7 N4 120.54(15)
C7 C8 N3 107.09(14)
C7 C8 C9 131.98(15)
N3 C8 C9 120.92(15)
C3 C2 C1 119.28(18)
C3 C2 H9 120.4
C1 C2 H9 120.4
C6 C5 C4 120.27(17)
C6 C5 H10 119.9
C4 C5 H10 119.9
C14 C9 C10 118.75(17)
C14 C9 C8 119.32(16)
C10 C9 C8 121.92(16)
C5 C6 C1 120.44(16)
C5 C6 N1 121.46(15)
C1 C6 N1 118.08(15)
C5 C4 C3 118.76(17)
C5 C4 C15 119.47(18)
C3 C4 C15 121.77(18)
C13 C14 C9 120.32(19)
C13 C14 H14 119.8
C9 C14 H14 119.8
C2 C1 C6 119.65(17)
C2 C1 S1 122.27(14)
C6 C1 S1 118.06(13)
C12 C11 C10 120.35(19)
C12 C11 H17 119.8
C10 C11 H17 119.8
C2 C3 C4 121.56(18)
C2 C3 H18 119.2
C4 C3 H18 119.2
C4 C15 H19A 109.5
C4 C15 H19B 109.5
H19A C15 H19B 109.5
C4 C15 H19C 109.5
H19A C15 H19C 109.5
H19B C15 H19C 109.5
C11 C10 C9 120.15(19)
C11 C10 H20 119.9
C9 C10 H20 119.9
C12 C13 C14 120.6(2)
C12 C13 H21 119.7
C14 C13 H21 119.7
C13 C12 C11 119.77(19)
C13 C12 H22 120.1
C11 C12 H22 120.1
C7 N4 C16 116.99(14)
C7 N4 S1 112.53(11)
C16 N4 S1 118.09(12)
N4 C16 H1A 109.5
N4 C16 H1B 109.5
H1A C16 H1B 109.5
N4 C16 H1C 109.5
H1A C16 H1C 109.5
H1B C16 H1C 109.5

loop_
_geom_bond_atom_site_label_1
_geom_bond_atom_site_label_2
_geom_bond_distance
S1 O2 1.4201(15)
S1 O1 1.4229(13)
S1 N4 1.6487(15)
S1 C1 1.7569(18)
N1 N2 1.3530(18)
N1 C7 1.367(2)
N1 C6 1.411(2)
N2 N3 1.301(2)
N3 C8 1.377(2)
C7 C8 1.365(2)
C7 N4 1.408(2)
C8 C9 1.471(2)
C2 C3 1.379(3)
C2 C1 1.383(3)
C2 H9 0.9300
C5 C6 1.381(2)
C5 C4 1.382(3)
C5 H10 0.9300
C9 C14 1.388(2)
C9 C10 1.393(3)
C6 C1 1.392(2)
C4 C3 1.390(3)
C4 C15 1.508(3)
C14 C13 1.378(3)
C14 H14 0.9300
C11 C12 1.374(3)
C11 C10 1.384(3)
C11 H17 0.9300
C3 H18 0.9300
C15 H19A 0.9600
C15 H19B 0.9600
C15 H19C 0.9600
C10 H20 0.9300
C13 C12 1.371(3)
C13 H21 0.9300
C12 H22 0.9300
N4 C16 1.483(2)
C16 H1A 0.9600
C16 H1B 0.9600
C16 H1C 0.9600
